data_4072945
loop_
_publ_author_name
'G\"ottker-Schnetmann, Inigo'
'Wehrmann, Peter'
'R\"ohr, Caroline'
'Mecking, Stefan'

_publ_section_title
;
 Substituent Effects in (\k2-N,O)-Salicylaldiminato
 Nickel(II)&#x2212;Methyl Pyridine Polymerization Catalysts:&#x00A0;
 Terphenyls Controlling Polyethylene Microstructures
;
_journal_issue 9
_journal_name_full Organometallics
_journal_page_first 2348
_journal_paper_doi 10.1021/om0611498
_journal_volume 26
_journal_year 2007
_chemical_formula_sum 'C56 H65 I2 N2 Ni O'
_chemical_formula_weight 1093.63
_chemical_name_common '7b-pyr x 1.5 c6h6'
_chemical_name_systematic
; 
 ? 
;
_space_group_IT_number 14
_symmetry_cell_setting monoclinic
_symmetry_space_group_name_Hall '-P 2ybc'
_symmetry_space_group_name_H-M 'P 1 21/c 1'
_atom_sites_solution_hydrogens geom
_atom_sites_solution_primary direct
_atom_sites_solution_secondary difmap
_audit_creation_method SHELXL-97
_cell_angle_alpha 90.00(7)
_cell_angle_beta 114.45(7)
_cell_angle_gamma 90.00(7)
_cell_formula_units_Z 4
_cell_length_a 17.81(7)
_cell_length_b 18.24(7)
_cell_length_c 19.05(7)
_cell_measurement_temperature 293(2)
_cell_volume 5634(4)
_computing_structure_refinement 'SHELXL-97 (Sheldrick, 1997)'
_computing_structure_solution 'SHELXS-97 (Sheldrick, 1990)'
_diffrn_ambient_temperature 293(2)
_diffrn_measured_fraction_theta_full 0.999
_diffrn_measured_fraction_theta_max 0.999
_diffrn_radiation_monochromator graphite
_diffrn_radiation_source 'fine-focus sealed tube'
_diffrn_radiation_type MoK\a
_diffrn_radiation_wavelength 0.71070
_diffrn_reflns_av_R_equivalents 0.0677
_diffrn_reflns_av_sigmaI/netI 0.0759
_diffrn_reflns_limit_h_max 21
_diffrn_reflns_limit_h_min -21
_diffrn_reflns_limit_k_max 21
_diffrn_reflns_limit_k_min -21
_diffrn_reflns_limit_l_max 21
_diffrn_reflns_limit_l_min -22
_diffrn_reflns_number 32147
_diffrn_reflns_theta_full 25.00
_diffrn_reflns_theta_max 25.00
_diffrn_reflns_theta_min 1.26
_exptl_absorpt_coefficient_mu 1.476
_exptl_crystal_colour orange-red
_exptl_crystal_density_diffrn 1.280
_exptl_crystal_density_method 'not measured'
_exptl_crystal_F_000 2192
_refine_diff_density_max 1.150
_refine_diff_density_min -0.900
_refine_diff_density_rms 0.088
_refine_ls_extinction_coef 0.00139(17)
_refine_ls_extinction_expression Fc^*^=kFc[1+0.001xFc^2^\l^3^/sin(2\q)]^-1/4^
_refine_ls_extinction_method SHELXL
_refine_ls_goodness_of_fit_ref 0.889
_refine_ls_hydrogen_treatment mixed
_refine_ls_matrix_type full
_refine_ls_number_parameters 558
_refine_ls_number_reflns 9923
_refine_ls_number_restraints 0
_refine_ls_restrained_S_all 0.889
_refine_ls_R_factor_all 0.1066
_refine_ls_R_factor_gt 0.0548
_refine_ls_shift/su_max 0.005
_refine_ls_shift/su_mean 0.000
_refine_ls_structure_factor_coef Fsqd
_refine_ls_weighting_details 'calc w=1/[\s^2^(Fo^2^)+(0.0899P)^2^+0.0000P] where P=(Fo^2^+2Fc^2^)/3'
_refine_ls_weighting_scheme calc
_refine_ls_wR_factor_gt 0.1450
_refine_ls_wR_factor_ref 0.1600
_reflns_number_gt 5173
_reflns_number_total 9923
_reflns_threshold_expression >2sigma(I)
_cod_data_source_file om0611498si20061219_080648.cif
_cod_data_source_block GS333
_cod_original_cell_volume 5634(38)
_cod_original_sg_symbol_H-M 'P 21/c'
_cod_database_code 4072945

loop_
_symmetry_equiv_pos_as_xyz
'x, y, z'
'-x, y+1/2, -z+1/2'
'-x, -y, -z'
'x, -y-1/2, z-1/2'

loop_
_atom_site_label
_atom_site_type_symbol
_atom_site_fract_x
_atom_site_fract_y
_atom_site_fract_z
_atom_site_U_iso_or_equiv
_atom_site_adp_type
_atom_site_occupancy
_atom_site_symmetry_multiplicity
_atom_site_calc_flag
_atom_site_refinement_flags
Ni1 Ni 0.34610(4) 0.13264(4) 0.76663(4) 0.0450(2) Uani 1 1 d .
C1 C 0.3288(3) 0.1518(3) 0.8617(3) 0.0570(15) Uani 1 1 d .
H1A H 0.3646 0.1208 0.9026 0.18(2) Uiso 1 1 calc R
H1B H 0.2725 0.1417 0.8519 0.18(2) Uiso 1 1 calc R
H1C H 0.3410 0.2022 0.8764 0.18(2) Uiso 1 1 calc R
N2 N 0.4366(3) 0.1979(3) 0.8037(3) 0.0614(13) Uani 1 1 d .
C51 C 0.5128(4) 0.1757(5) 0.8193(4) 0.089(2) Uani 1 1 d .
H51 H 0.5231 0.1260 0.8167 0.083(8) Uiso 1 1 calc R
C52 C 0.5781(5) 0.2259(7) 0.8397(5) 0.122(4) Uani 1 1 d .
H52 H 0.6312 0.2088 0.8519 0.083(8) Uiso 1 1 calc R
C53 C 0.5649(7) 0.2985(6) 0.8421(5) 0.120(4) Uani 1 1 d .
H53 H 0.6079 0.3320 0.8547 0.083(8) Uiso 1 1 calc R
C54 C 0.4872(6) 0.3207(5) 0.8253(6) 0.118(3) Uani 1 1 d .
H54 H 0.4760 0.3705 0.8259 0.083(8) Uiso 1 1 calc R
C55 C 0.4245(4) 0.2708(4) 0.8076(4) 0.083(2) Uani 1 1 d .
H55 H 0.3718 0.2876 0.7978 0.083(8) Uiso 1 1 calc R
O1 O 0.3881(2) 0.1042(2) 0.6909(2) 0.0600(10) Uani 1 1 d .
N1 N 0.2465(2) 0.0795(2) 0.7157(2) 0.0384(10) Uani 1 1 d .
C12 C 0.3617(3) 0.0526(3) 0.6392(3) 0.0509(14) Uani 1 1 d .
C11 C 0.2856(3) 0.0158(3) 0.6200(3) 0.0412(12) Uani 1 1 d .
C10 C 0.2323(3) 0.0346(3) 0.6569(3) 0.0427(12) Uani 1 1 d .
H10 H 0.1808 0.0121 0.6368 0.083(8) Uiso 1 1 calc R
C13 C 0.4086(4) 0.0297(3) 0.5967(4) 0.0610(16) Uani 1 1 d .
C14 C 0.3833(4) 0.9742(3) 0.5408(4) 0.0621(16) Uani 1 1 d .
H14 H 0.4161 0.9606 0.5157 0.083(8) Uiso 1 1 calc R
C15 C 0.3079(4) 0.9396(3) 0.5238(3) 0.0558(15) Uani 1 1 d .
C16 C 0.2594(4) 0.9596(3) 0.5616(3) 0.0515(14) Uani 1 1 d .
H16 H 0.2090 0.9363 0.5492 0.083(8) Uiso 1 1 calc R
I1 I 0.52100(4) 0.08260(4) 0.62150(4) 0.1256(3) Uani 1 1 d .
I2 I 0.26973(4) 0.85425(3) 0.44020(3) 0.0924(2) Uani 1 1 d .
C21 C 0.1781(3) 0.0848(3) 0.7389(3) 0.0400(12) Uani 1 1 d .
C22 C 0.1377(3) 0.1519(3) 0.7319(3) 0.0426(12) Uani 1 1 d .
C23 C 0.0687(3) 0.1532(3) 0.7512(3) 0.0565(15) Uani 1 1 d .
H23 H 0.0401 0.1968 0.7465 0.052(5) Uiso 1 1 calc R
C24 C 0.0431(4) 0.0910(3) 0.7771(4) 0.0634(16) Uani 1 1 d .
H24 H -0.0023 0.0933 0.7893 0.052(5) Uiso 1 1 calc R
C25 C 0.0845(3) 0.0265(3) 0.7845(3) 0.0543(14) Uani 1 1 d .
H25 H 0.0672 -0.0149 0.8024 0.052(5) Uiso 1 1 calc R
C26 C 0.1535(3) 0.0214(3) 0.7654(3) 0.0440(12) Uani 1 1 d .
C31 C 0.1641(3) 0.2224(3) 0.7072(3) 0.0420(12) Uani 1 1 d .
C32 C 0.1712(3) 1.2843(3) 0.7517(3) 0.0474(13) Uani 1 1 d .
H32 H 0.1593 1.2812 0.7947 0.052(5) Uiso 1 1 calc R
C33 C 0.1958(4) 0.3510(3) 0.7328(3) 0.0523(14) Uani 1 1 d .
C331 C 0.2040(5) 0.4191(3) 0.7839(4) 0.0664(18) Uani 1 1 d .
C332 C 0.1444(9) 0.4208(6) 0.8173(10) 0.251(9) Uani 1 1 d .
H33A H 0.1506 0.3778 0.8482 0.208(9) Uiso 1 1 calc R
H33B H 0.0897 0.4222 0.7768 0.208(9) Uiso 1 1 calc R
H33C H 0.1533 0.4637 0.8490 0.208(9) Uiso 1 1 calc R
C333 C 0.1940(14) 0.4849(5) 0.7415(7) 0.358(15) Uani 1 1 d .
H33D H 0.1424 0.4837 0.6968 0.208(9) Uiso 1 1 calc R
H33E H 0.2384 0.4899 0.7257 0.208(9) Uiso 1 1 calc R
H33F H 0.1944 0.5259 0.7734 0.208(9) Uiso 1 1 calc R
C334 C 0.2822(8) 0.4173(7) 0.8496(8) 0.291(12) Uani 1 1 d .
H33G H 0.2876 0.3719 0.8767 0.208(9) Uiso 1 1 calc R
H33H H 0.2854 0.4575 0.8833 0.208(9) Uiso 1 1 calc R
H33I H 0.3258 0.4214 0.8327 0.208(9) Uiso 1 1 calc R
C34 C 0.2151(3) 0.3532(3) 0.6675(3) 0.0512(14) Uani 1 1 d .
H34 H 0.2329 0.3974 0.6554 0.052(5) Uiso 1 1 calc R
C35 C 0.2086(3) 0.2921(3) 0.6200(3) 0.0472(13) Uani 1 1 d .
C351 C 0.2943(10) 0.2358(8) 0.5553(9) 0.090(4) Uiso 0.50 1 d P
C352 C 0.1781(10) 0.3543(8) 0.4919(9) 0.092(5) Uiso 0.50 1 d P
C353 C 0.2124(11) 0.2261(9) 0.5006(10) 0.105(5) Uiso 0.50 1 d P
C354 C 0.2698(11) 0.3716(9) 0.5436(10) 0.101(5) Uiso 0.50 1 d P
C355 C 0.1533(11) 0.2815(9) 0.4749(10) 0.101(5) Uiso 0.50 1 d P
C356 C 0.3225(12) 0.3074(11) 0.5784(11) 0.125(6) Uiso 0.50 1 d P
C357 C 0.2307(4) 0.2960(3) 0.5487(3) 0.0597(15) Uiso 1 1 d .
C36 C 0.1833(3) 0.2265(3) 0.6413(3) 0.0481(13) Uani 1 1 d .
H36 H 0.1787 0.1846 0.6120 0.052(5) Uiso 1 1 calc R
C41 C 0.1979(3) 0.9507(3) 0.7756(3) 0.0438(12) Uani 1 1 d .
C42 C 0.2799(3) 0.9441(3) 0.8276(3) 0.0496(14) Uani 1 1 d .
H42 H 0.3058 0.9846 0.8576 0.052(5) Uiso 1 1 calc R
C43 C 0.3248(3) 0.8800(3) 0.8369(4) 0.0553(15) Uani 1 1 d .
C431 C 0.4156(4) 0.8774(3) 0.8951(5) 0.077(2) Uani 1 1 d .
C432 C 0.4544(5) 0.8006(4) 0.9012(6) 0.136(4) Uani 1 1 d .
H43A H 0.4248 0.7659 0.9182 0.208(9) Uiso 1 1 calc R
H43B H 0.5111 0.8021 0.9377 0.208(9) Uiso 1 1 calc R
H43C H 0.4513 0.7862 0.8517 0.208(9) Uiso 1 1 calc R
C433 C 0.4642(5) 0.9295(5) 0.8700(7) 0.151(5) Uani 1 1 d .
H43D H 0.4603 0.9154 0.8201 0.208(9) Uiso 1 1 calc R
H43E H 0.5209 0.9284 0.9064 0.208(9) Uiso 1 1 calc R
H43F H 0.4428 0.9782 0.8675 0.208(9) Uiso 1 1 calc R
C434 C 0.4221(6) 0.8999(6) 0.9768(5) 0.143(4) Uani 1 1 d .
H43G H 0.3907 0.8662 0.9928 0.208(9) Uiso 1 1 calc R
H43H H 0.4006 0.9485 0.9746 0.208(9) Uiso 1 1 calc R
H43I H 0.4788 0.8987 1.0132 0.208(9) Uiso 1 1 calc R
C44 C 0.2837(4) 0.8202(3) 0.7899(3) 0.0563(15) Uani 1 1 d .
H44 H 0.3125 0.7766 0.7949 0.052(5) Uiso 1 1 calc R
C45 C 0.2009(4) 0.8238(3) 0.7354(3) 0.0505(14) Uani 1 1 d .
C451 C 0.1580(4) 0.7592(3) 0.6798(3) 0.0633(17) Uani 1 1 d .
C452 C 0.1616(6) 0.7742(4) 0.6013(4) 0.113(3) Uani 1 1 d .
H45A H 0.2180 0.7786 0.6087 0.208(9) Uiso 1 1 calc R
H45B H 0.1329 0.8190 0.5799 0.208(9) Uiso 1 1 calc R
H45C H 0.1360 0.7344 0.5667 0.208(9) Uiso 1 1 calc R
C453 C 0.2033(8) 0.6872(4) 0.7083(5) 0.196(7) Uani 1 1 d .
H45D H 0.2590 0.6919 0.7133 0.208(9) Uiso 1 1 calc R
H45E H 0.1758 0.6491 0.6720 0.208(9) Uiso 1 1 calc R
H45F H 0.2037 0.6753 0.7575 0.208(9) Uiso 1 1 calc R
C454 C 0.0716(6) 0.7508(6) 0.6688(7) 0.184(6) Uani 1 1 d .
H45G H 0.0426 0.7960 0.6503 0.208(9) Uiso 1 1 calc R
H45H H 0.0700 0.7382 0.7171 0.208(9) Uiso 1 1 calc R
H45I H 0.0459 0.7126 0.6319 0.208(9) Uiso 1 1 calc R
C46 C 0.1581(4) 0.8898(3) 0.7297(3) 0.0499(13) Uani 1 1 d .
H46 H 0.1030 0.8934 0.6953 0.052(5) Uiso 1 1 calc R
C61 C 0.1566(9) 0.8559(6) 0.9281(7) 0.114(3) Uani 1 1 d .
H61 H 0.1960 0.8398 0.9114 0.21(2) Uiso 1 1 calc R
C62 C 0.1749(7) 0.9119(7) 0.9810(8) 0.125(4) Uani 1 1 d .
H62 H 0.2268 0.9335 1.0003 0.21(2) Uiso 1 1 calc R
C63 C 0.1164(12) 0.9359(6) 1.0055(7) 0.142(4) Uani 1 1 d .
H63 H 0.1280 0.9735 1.0415 0.21(2) Uiso 1 1 calc R
C64 C -0.0388(10) 0.4019(8) 0.5257(10) 0.152(5) Uani 1 1 d .
H64 H 0.0030 0.4175 0.5121 0.21(2) Uiso 1 1 calc R
C65 C -0.0258(7) 0.3452(8) 0.5766(9) 0.143(5) Uani 1 1 d .
H65 H 0.0245 0.3208 0.5955 0.21(2) Uiso 1 1 calc R
C66 C -0.0826(11) 0.3249(6) 0.5990(6) 0.125(4) Uani 1 1 d .
H66 H -0.0709 0.2874 0.6352 0.208(9) Uiso 1 1 calc R
C71 C 0.0113(8) 0.0721(6) 0.5225(10) 0.129(4) Uani 1 1 d .
H71 H 0.0194 0.1210 0.5378 0.208(9) Uiso 1 1 calc R
C72 C 0.0242(7) 0.9747(14) 0.4448(6) 0.135(4) Uani 1 1 d .
H72 H 0.0412 0.9580 0.4075 0.208(9) Uiso 1 1 calc R
C73 C 0.0350(6) 0.0476(11) 0.4674(9) 0.127(4) Uani 1 1 d .
H73 H 0.0587 0.0799 0.4447 0.208(9) Uiso 1 1 calc R

loop_
_atom_site_aniso_label
_atom_site_aniso_U_11
_atom_site_aniso_U_22
_atom_site_aniso_U_33
_atom_site_aniso_U_23
_atom_site_aniso_U_13
_atom_site_aniso_U_12
Ni1 0.0393(4) 0.0506(4) 0.0507(4) -0.0084(3) 0.0242(3) -0.0030(3)
C1 0.053(4) 0.078(4) 0.044(3) -0.014(3) 0.024(3) -0.009(3)
N2 0.046(3) 0.080(4) 0.063(3) -0.017(3) 0.028(3) -0.006(3)
C51 0.063(5) 0.115(6) 0.093(6) -0.025(5) 0.039(4) -0.017(5)
C52 0.051(5) 0.196(11) 0.124(7) -0.046(8) 0.043(5) -0.039(6)
C53 0.118(9) 0.137(9) 0.119(7) -0.054(7) 0.063(7) -0.074(8)
C54 0.115(8) 0.090(6) 0.151(9) -0.042(6) 0.059(7) -0.045(6)
C55 0.070(5) 0.071(4) 0.107(6) -0.029(4) 0.035(4) -0.026(4)
O1 0.052(2) 0.068(2) 0.075(3) -0.025(2) 0.042(2) -0.020(2)
N1 0.040(3) 0.039(2) 0.044(2) 0.0005(19) 0.025(2) 0.0032(19)
C12 0.057(4) 0.051(3) 0.055(4) 0.002(3) 0.033(3) 0.006(3)
C11 0.043(3) 0.041(3) 0.043(3) -0.002(2) 0.022(3) -0.001(2)
C10 0.045(3) 0.043(3) 0.045(3) 0.000(2) 0.023(3) 0.000(2)
C13 0.069(4) 0.059(3) 0.074(4) -0.010(3) 0.049(4) -0.001(3)
C14 0.073(4) 0.062(4) 0.076(4) -0.005(3) 0.055(4) 0.004(3)
C15 0.077(4) 0.044(3) 0.054(4) -0.003(3) 0.035(3) 0.006(3)
C16 0.060(4) 0.046(3) 0.052(3) -0.002(3) 0.026(3) 0.002(3)
I1 0.1104(5) 0.1389(5) 0.1852(7) -0.0761(5) 0.1188(5) -0.0537(4)
I2 0.1352(5) 0.0769(3) 0.0791(4) -0.0279(3) 0.0583(3) -0.0097(3)
C21 0.032(3) 0.048(3) 0.042(3) -0.005(2) 0.017(2) 0.003(2)
C22 0.041(3) 0.044(3) 0.044(3) -0.002(2) 0.019(3) -0.001(2)
C23 0.054(4) 0.054(3) 0.077(4) 0.004(3) 0.042(3) 0.014(3)
C24 0.053(4) 0.067(4) 0.090(5) -0.001(3) 0.049(4) -0.005(3)
C25 0.044(3) 0.056(3) 0.073(4) 0.007(3) 0.034(3) 0.002(3)
C26 0.042(3) 0.043(3) 0.046(3) -0.003(2) 0.018(3) 0.001(2)
C31 0.039(3) 0.043(3) 0.048(3) 0.003(2) 0.021(3) 0.008(2)
C32 0.056(4) 0.048(3) 0.047(3) 0.001(3) 0.029(3) 0.006(3)
C33 0.058(4) 0.048(3) 0.050(3) 0.006(3) 0.022(3) 0.017(3)
C331 0.092(5) 0.047(3) 0.067(4) -0.010(3) 0.040(4) 0.004(3)
C332 0.33(2) 0.135(9) 0.44(2) -0.164(13) 0.31(2) -0.069(11)
C333 0.93(5) 0.044(5) 0.179(12) -0.004(6) 0.31(2) 0.039(13)
C334 0.186(14) 0.242(15) 0.285(18) -0.226(15) -0.064(13) 0.071(12)
C34 0.054(4) 0.048(3) 0.054(3) 0.007(3) 0.026(3) 0.006(3)
C35 0.054(4) 0.046(3) 0.046(3) 0.003(3) 0.025(3) 0.005(3)
C36 0.053(3) 0.050(3) 0.048(3) -0.002(3) 0.028(3) 0.005(3)
C41 0.037(3) 0.048(3) 0.048(3) 0.004(3) 0.019(3) -0.002(2)
C42 0.044(4) 0.041(3) 0.062(4) -0.006(3) 0.021(3) -0.004(3)
C43 0.038(3) 0.050(3) 0.074(4) 0.002(3) 0.020(3) -0.001(3)
C431 0.047(4) 0.063(4) 0.103(6) -0.006(4) 0.012(4) 0.004(3)
C432 0.067(5) 0.081(5) 0.211(11) 0.005(6) 0.009(6) 0.025(4)
C433 0.062(6) 0.102(7) 0.266(14) 0.005(8) 0.044(7) -0.020(5)
C434 0.078(6) 0.199(11) 0.100(7) -0.016(7) -0.015(5) 0.024(7)
C44 0.059(4) 0.042(3) 0.074(4) 0.002(3) 0.033(4) 0.008(3)
C45 0.062(4) 0.043(3) 0.054(3) -0.003(3) 0.032(3) -0.010(3)
C451 0.080(5) 0.047(3) 0.062(4) -0.008(3) 0.028(4) -0.018(3)
C452 0.179(9) 0.089(5) 0.076(5) -0.031(4) 0.059(6) -0.045(6)
C453 0.322(17) 0.054(5) 0.104(7) -0.007(5) -0.018(9) -0.007(7)
C454 0.142(9) 0.165(10) 0.295(15) -0.148(10) 0.142(10) -0.120(8)
C46 0.049(4) 0.054(3) 0.047(3) 0.001(3) 0.020(3) -0.007(3)
C61 0.146(11) 0.102(7) 0.129(9) 0.028(6) 0.092(8) 0.019(7)
C62 0.113(9) 0.121(9) 0.136(9) 0.029(7) 0.046(7) -0.028(7)
C63 0.227(16) 0.089(7) 0.128(9) -0.002(6) 0.092(11) -0.017(9)
C64 0.152(13) 0.124(10) 0.209(15) -0.066(10) 0.104(12) -0.062(9)
C65 0.075(7) 0.150(12) 0.164(12) -0.030(9) 0.010(8) -0.009(8)
C66 0.156(11) 0.111(8) 0.085(6) 0.001(6) 0.026(8) 0.022(9)
C71 0.081(7) 0.129(9) 0.127(11) 0.010(9) -0.006(7) 0.007(7)
C72 0.077(7) 0.228(15) 0.079(7) -0.012(10) 0.011(6) 0.032(9)
C73 0.093(7) 0.179(14) 0.101(8) 0.046(8) 0.031(7) 0.015(8)

loop_
_atom_type_symbol
_atom_type_description
_atom_type_scat_dispersion_real
_atom_type_scat_dispersion_imag
_atom_type_scat_source
C C 0.0033 0.0016 'International Tables Vol C Tables 4.2.6.8 and 6.1.1.4'
Ni Ni 0.3393 1.1124 'International Tables Vol C Tables 4.2.6.8 and 6.1.1.4'
I I -0.4742 1.8119 'International Tables Vol C Tables 4.2.6.8 and 6.1.1.4'
N N 0.0061 0.0033 'International Tables Vol C Tables 4.2.6.8 and 6.1.1.4'
O O 0.0106 0.0060 'International Tables Vol C Tables 4.2.6.8 and 6.1.1.4'
H H 0.0000 0.0000 'International Tables Vol C Tables 4.2.6.8 and 6.1.1.4'

loop_
_geom_angle_atom_site_label_1
_geom_angle_atom_site_label_2
_geom_angle_atom_site_label_3
_geom_angle
_geom_angle_site_symmetry_1
_geom_angle_site_symmetry_3
N2 Ni1 N1 170.0(2) . .
N2 Ni1 O1 85.1(3) . .
N1 Ni1 O1 92.8(3) . .
N2 Ni1 C1 88.8(3) . .
N1 Ni1 C1 95.2(3) . .
O1 Ni1 C1 166.3(2) . .
C51 N2 C55 117.3(6) . .
C51 N2 Ni1 121.7(5) . .
C55 N2 Ni1 120.6(5) . .
N2 C51 C52 121.1(9) . .
C53 C52 C51 121.0(9) . .
C54 C53 C52 117.5(9) . .
C53 C54 C55 120.7(10) . .
N2 C55 C54 122.3(8) . .
C12 O1 Ni1 128.6(4) . .
C10 N1 C21 113.9(4) . .
C10 N1 Ni1 123.9(4) . .
C21 N1 Ni1 122.1(4) . .
O1 C12 C11 123.0(5) . .
O1 C12 C13 121.5(5) . .
C11 C12 C13 115.6(5) . .
C12 C11 C10 121.0(5) . .
C12 C11 C16 120.4(5) . 1_545
C10 C11 C16 118.6(5) . 1_545
N1 C10 C11 128.9(5) . .
C14 C13 C12 123.7(6) 1_545 .
C14 C13 I1 118.8(4) 1_545 .
C12 C13 I1 117.5(5) . .
C15 C14 C13 118.7(5) . 1_565
C16 C15 C14 120.6(6) . .
C16 C15 I2 120.5(5) . .
C14 C15 I2 118.9(4) . .
C15 C16 C11 121.1(6) . 1_565
C22 C21 C26 122.0(5) . .
C22 C21 N1 119.3(5) . .
C26 C21 N1 118.6(4) . .
C21 C22 C23 117.1(5) . .
C21 C22 C31 124.1(5) . .
C23 C22 C31 118.7(5) . .
C24 C23 C22 121.7(5) . .
C25 C24 C23 120.0(6) . .
C24 C25 C26 121.0(5) . .
C21 C26 C25 118.1(5) . .
C21 C26 C41 122.3(5) . 1_545
C25 C26 C41 119.6(5) . 1_545
C32 C31 C36 119.8(5) 1_545 .
C32 C31 C22 117.8(5) 1_545 .
C36 C31 C22 122.4(5) . .
C31 C32 C33 121.0(5) 1_565 1_565
C32 C33 C34 117.9(5) 1_545 .
C32 C33 C331 119.9(5) 1_545 .
C34 C33 C331 122.2(5) . .
C333 C331 C334 111.3(12) . .
C333 C331 C332 106.8(10) . .
C334 C331 C332 103.9(11) . .
C333 C331 C33 111.5(7) . .
C334 C331 C33 109.6(6) . .
C332 C331 C33 113.5(7) . .
C35 C34 C33 123.6(5) . .
C36 C35 C34 116.2(5) . .
C36 C35 C357 121.3(5) . .
C34 C35 C357 122.5(5) . .
C356 C351 C353 118.4(16) . .
C356 C351 C357 61.3(11) . .
C353 C351 C357 61.9(10) . .
C355 C352 C357 62.9(10) . .
C355 C352 C354 119.3(15) . .
C357 C352 C354 61.1(9) . .
C355 C353 C351 124.7(16) . .
C355 C353 C357 63.1(10) . .
C351 C353 C357 63.4(10) . .
C356 C354 C352 115.6(15) . .
C356 C354 C357 59.4(10) . .
C352 C354 C357 58.8(9) . .
C353 C355 C352 119.3(16) . .
C353 C355 C357 62.7(10) . .
C352 C355 C357 62.9(10) . .
C351 C356 C354 121.2(17) . .
C351 C356 C357 64.0(11) . .
C354 C356 C357 63.3(11) . .
C356 C357 C353 105.6(11) . .
C356 C357 C352 114.9(10) . .
C353 C357 C352 103.9(10) . .
C356 C357 C355 142.4(11) . .
C353 C357 C355 54.3(9) . .
C352 C357 C355 54.2(8) . .
C356 C357 C351 54.7(9) . .
C353 C357 C351 54.7(8) . .
C352 C357 C351 139.9(9) . .
C355 C357 C351 107.6(9) . .
C356 C357 C35 107.8(9) . .
C353 C357 C35 114.6(8) . .
C352 C357 C35 110.2(8) . .
C355 C357 C35 109.6(8) . .
C351 C357 C35 109.7(7) . .
C356 C357 C354 57.3(9) . .
C353 C357 C354 133.5(10) . .
C352 C357 C354 60.1(9) . .
C355 C357 C354 110.4(10) . .
C351 C357 C354 107.5(10) . .
C35 C357 C354 111.9(7) . .
C35 C36 C31 121.5(5) . .
C42 C41 C46 119.0(5) . .
C42 C41 C26 120.9(5) . 1_565
C46 C41 C26 120.0(5) . 1_565
C43 C42 C41 123.0(5) . .
C42 C43 C44 116.8(6) . .
C42 C43 C431 119.8(5) . .
C44 C43 C431 123.3(5) . .
C433 C431 C43 109.1(7) . .
C433 C431 C432 107.5(7) . .
C43 C431 C432 112.7(6) . .
C433 C431 C434 109.7(8) . .
C43 C431 C434 109.3(6) . .
C432 C431 C434 108.3(7) . .
C43 C44 C45 122.8(5) . .
C46 C45 C44 117.7(5) . .
C46 C45 C451 119.9(6) . .
C44 C45 C451 122.3(5) . .
C454 C451 C453 109.2(8) . .
C454 C451 C452 109.8(7) . .
C453 C451 C452 105.7(7) . .
C454 C451 C45 111.4(6) . .
C453 C451 C45 112.0(6) . .
C452 C451 C45 108.6(5) . .
C45 C46 C41 120.6(6) . .
C66 C61 C62 119.9(10) 2_556 .
C63 C62 C61 120.1(11) . .
C62 C63 C64 117.8(12) . 2_556
C65 C64 C63 118.8(12) . 2_546
C66 C65 C64 121.3(13) . .
C65 C66 C61 122.1(12) . 2_546
C72 C71 C73 120.0(11) 3_566 .
C71 C72 C73 119.4(11) 3_566 1_565
C71 C73 C72 120.6(11) . 1_545

loop_
_geom_bond_atom_site_label_1
_geom_bond_atom_site_label_2
_geom_bond_distance
_geom_bond_site_symmetry_2
Ni1 N2 1.890(7) .
Ni1 N1 1.898(7) .
Ni1 O1 1.949(7) .
Ni1 C1 1.989(9) .
N2 C51 1.326(9) .
N2 C55 1.354(9) .
C51 C52 1.402(12) .
C52 C53 1.350(14) .
C53 C54 1.349(13) .
C54 C55 1.370(11) .
O1 C12 1.302(7) .
N1 C10 1.325(7) .
N1 C21 1.460(8) .
C12 C11 1.418(9) .
C12 C13 1.446(8) .
C11 C10 1.437(8) .
C11 C16 1.441(8) 1_545
C13 C14 1.402(9) 1_545
C13 I1 2.092(9) .
C14 C15 1.394(9) .
C14 C13 1.402(9) 1_565
C15 C16 1.384(8) .
C15 I2 2.128(8) .
C16 C11 1.441(8) 1_565
C21 C22 1.398(8) .
C21 C26 1.402(8) .
C22 C23 1.421(8) .
C22 C31 1.509(8) .
C23 C24 1.387(8) .
C24 C25 1.364(9) .
C25 C26 1.423(8) .
C26 C41 1.484(8) 1_545
C31 C32 1.387(8) 1_545
C31 C36 1.433(8) .
C32 C31 1.387(8) 1_565
C32 C33 1.390(8) 1_565
C33 C32 1.390(8) 1_545
C33 C34 1.421(9) .
C33 C331 1.547(9) .
C331 C333 1.416(12) .
C331 C334 1.437(13) .
C331 C332 1.446(13) .
C34 C35 1.410(8) .
C35 C36 1.396(8) .
C35 C357 1.563(9) .
C351 C356 1.40(2) .
C351 C353 1.41(2) .
C351 C357 1.545(17) .
C352 C355 1.40(2) .
C352 C357 1.530(17) .
C352 C354 1.55(2) .
C353 C355 1.39(2) .
C353 C357 1.524(18) .
C354 C356 1.47(2) .
C354 C357 1.565(18) .
C355 C357 1.530(18) .
C356 C357 1.51(2) .
C41 C42 1.390(8) .
C41 C46 1.410(8) .
C41 C26 1.484(8) 1_565
C42 C43 1.387(8) .
C43 C44 1.409(9) .
C43 C431 1.536(10) .
C431 C433 1.491(12) .
C431 C432 1.545(11) .
C431 C434 1.567(13) .
C44 C45 1.412(9) .
C45 C46 1.405(9) .
C45 C451 1.556(9) .
C451 C454 1.473(12) .
C451 C453 1.519(11) .
C451 C452 1.546(11) .
C61 C66 1.326(14) 2_556
C61 C62 1.377(14) .
C62 C63 1.377(16) .
C63 C64 1.403(16) 2_556
C64 C65 1.369(17) .
C64 C63 1.403(16) 2_546
C65 C66 1.305(15) .
C66 C61 1.326(14) 2_546
C71 C72 1.358(15) 3_566
C71 C73 1.360(16) .
C72 C71 1.358(15) 3_566
C72 C73 1.387(16) 1_565
C73 C72 1.387(16) 1_545

loop_
_geom_torsion_atom_site_label_1
_geom_torsion_atom_site_label_2
_geom_torsion_atom_site_label_3
_geom_torsion_atom_site_label_4
_geom_torsion
_geom_torsion_site_symmetry_1
_geom_torsion_site_symmetry_4
N1 Ni1 N2 C51 -129.1(10) . .
O1 Ni1 N2 C51 -50.4(5) . .
C1 Ni1 N2 C51 117.3(5) . .
N1 Ni1 N2 C55 44.0(13) . .
O1 Ni1 N2 C55 122.7(5) . .
C1 Ni1 N2 C55 -69.6(6) . .
C55 N2 C51 C52 0.6(10) . .
Ni1 N2 C51 C52 173.9(6) . .
N2 C51 C52 C53 -1.8(13) . .
C51 C52 C53 C54 1.1(15) . .
C52 C53 C54 C55 0.7(15) . .
C51 N2 C55 C54 1.2(11) . .
Ni1 N2 C55 C54 -172.1(6) . .
C53 C54 C55 N2 -1.9(14) . .
N2 Ni1 O1 C12 175.1(5) . .
N1 Ni1 O1 C12 -14.7(5) . .
C1 Ni1 O1 C12 111.2(9) . .
N2 Ni1 N1 C10 86.0(11) . .
O1 Ni1 N1 C10 8.0(4) . .
C1 Ni1 N1 C10 -160.8(4) . .
N2 Ni1 N1 C21 -94.2(11) . .
O1 Ni1 N1 C21 -172.2(4) . .
C1 Ni1 N1 C21 18.9(4) . .
Ni1 O1 C12 C11 12.1(8) . .
Ni1 O1 C12 C13 -168.6(4) . .
O1 C12 C11 C10 0.7(8) . .
C13 C12 C11 C10 -178.6(5) . .
O1 C12 C11 C16 179.4(5) . 1_545
C13 C12 C11 C16 0.0(7) . 1_545
C21 N1 C10 C11 -179.3(5) . .
Ni1 N1 C10 C11 0.5(7) . .
C12 C11 C10 N1 -7.5(8) . .
C16 C11 C10 N1 173.9(5) 1_545 .
O1 C12 C13 C14 179.6(5) . 1_545
C11 C12 C13 C14 -1.0(9) . 1_545
O1 C12 C13 I1 0.1(7) . .
C11 C12 C13 I1 179.5(4) . .
C13 C14 C15 C16 -0.4(9) 1_565 .
C13 C14 C15 I2 -179.2(4) 1_565 .
C14 C15 C16 C11 -0.6(8) . 1_565
I2 C15 C16 C11 178.1(4) . 1_565
C10 N1 C21 C22 -116.2(5) . .
Ni1 N1 C21 C22 64.0(6) . .
C10 N1 C21 C26 61.9(6) . .
Ni1 N1 C21 C26 -117.9(5) . .
C26 C21 C22 C23 -1.4(8) . .
N1 C21 C22 C23 176.7(5) . .
C26 C21 C22 C31 177.0(5) . .
N1 C21 C22 C31 -4.9(8) . .
C21 C22 C23 C24 0.9(8) . .
C31 C22 C23 C24 -177.6(5) . .
C22 C23 C24 C25 0.1(9) . .
C23 C24 C25 C26 -0.7(9) . .
C22 C21 C26 C25 0.9(8) . .
N1 C21 C26 C25 -177.2(5) . .
C22 C21 C26 C41 -177.8(5) . 1_545
N1 C21 C26 C41 4.1(7) . 1_545
C24 C25 C26 C21 0.2(8) . .
C24 C25 C26 C41 178.9(5) . 1_545
C21 C22 C31 C32 -131.1(5) . 1_545
C23 C22 C31 C32 47.3(7) . 1_545
C21 C22 C31 C36 47.7(8) . .
C23 C22 C31 C36 -133.9(5) . .
C32 C33 C331 C333 -154.5(11) 1_545 .
C34 C33 C331 C333 27.4(13) . .
C32 C33 C331 C334 81.8(11) 1_545 .
C34 C33 C331 C334 -96.2(11) . .
C32 C33 C331 C332 -33.8(11) 1_545 .
C34 C33 C331 C332 148.1(9) . .
C32 C33 C34 C35 1.6(8) 1_545 .
C331 C33 C34 C35 179.7(5) . .
C33 C34 C35 C36 -1.4(8) . .
C33 C34 C35 C357 -179.6(5) . .
C356 C351 C353 C355 -9(3) . .
C357 C351 C353 C355 15.9(15) . .
C356 C351 C353 C357 -24.9(15) . .
C355 C352 C354 C356 -7(2) . .
C357 C352 C354 C356 18.2(13) . .
C355 C352 C354 C357 -24.9(14) . .
C351 C353 C355 C352 13(3) . .
C357 C353 C355 C352 28.6(14) . .
C351 C353 C355 C357 -16.0(15) . .
C357 C352 C355 C353 -28.5(14) . .
C354 C352 C355 C353 -4(2) . .
C354 C352 C355 C357 24.5(13) . .
C353 C351 C356 C354 -3(3) . .
C357 C351 C356 C354 -28.3(15) . .
C353 C351 C356 C357 25.1(15) . .
C352 C354 C356 C351 10(3) . .
C357 C354 C356 C351 28.5(15) . .
C352 C354 C356 C357 -18.1(13) . .
C351 C356 C357 C353 -21.0(13) . .
C354 C356 C357 C353 132.1(11) . .
C351 C356 C357 C352 -134.8(11) . .
C354 C356 C357 C352 18.2(13) . .
C351 C356 C357 C355 -71.9(19) . .
C354 C356 C357 C355 81.2(19) . .
C354 C356 C357 C351 153.0(15) . .
C351 C356 C357 C35 101.9(10) . .
C354 C356 C357 C35 -105.0(10) . .
C351 C356 C357 C354 -153.0(15) . .
C355 C353 C357 C356 -144.3(12) . .
C351 C353 C357 C356 21.0(13) . .
C355 C353 C357 C352 -23.1(12) . .
C351 C353 C357 C352 142.3(11) . .
C351 C353 C357 C355 165.3(14) . .
C355 C353 C357 C351 -165.3(14) . .
C355 C353 C357 C35 97.2(11) . .
C351 C353 C357 C35 -97.5(10) . .
C355 C353 C357 C354 -84.8(16) . .
C351 C353 C357 C354 80.5(15) . .
C355 C352 C357 C356 138.0(13) . .
C354 C352 C357 C356 -17.7(13) . .
C355 C352 C357 C353 23.1(12) . .
C354 C352 C357 C353 -132.5(11) . .
C354 C352 C357 C355 -155.6(14) . .
C355 C352 C357 C351 73.9(16) . .
C354 C352 C357 C351 -81.7(15) . .
C355 C352 C357 C35 -100.1(10) . .
C354 C352 C357 C35 104.3(9) . .
C355 C352 C357 C354 155.6(14) . .
C353 C355 C357 C356 67.0(19) . .
C352 C355 C357 C356 -85.0(19) . .
C352 C355 C357 C353 -152.0(15) . .
C353 C355 C357 C352 152.0(15) . .
C353 C355 C357 C351 12.5(12) . .
C352 C355 C357 C351 -139.5(11) . .
C353 C355 C357 C35 -106.7(10) . .
C352 C355 C357 C35 101.3(10) . .
C353 C355 C357 C354 129.6(12) . .
C352 C355 C357 C354 -22.4(13) . .
C353 C351 C357 C356 -155.0(15) . .
C356 C351 C357 C353 155.0(15) . .
C356 C351 C357 C352 87.7(17) . .
C353 C351 C357 C352 -67.3(16) . .
C356 C351 C357 C355 142.6(12) . .
C353 C351 C357 C355 -12.4(12) . .
C356 C351 C357 C35 -98.3(11) . .
C353 C351 C357 C35 106.7(10) . .
C356 C351 C357 C354 23.6(13) . .
C353 C351 C357 C354 -131.4(12) . .
C36 C35 C357 C356 -110.2(10) . .
C34 C35 C357 C356 67.9(10) . .
C36 C35 C357 C353 7.0(10) . .
C34 C35 C357 C353 -174.9(9) . .
C36 C35 C357 C352 123.7(8) . .
C34 C35 C357 C352 -58.1(9) . .
C36 C35 C357 C355 65.7(9) . .
C34 C35 C357 C355 -116.1(9) . .
C36 C35 C357 C351 -52.2(9) . .
C34 C35 C357 C351 125.9(8) . .
C36 C35 C357 C354 -171.4(8) . .
C34 C35 C357 C354 6.7(10) . .
C352 C354 C357 C356 160.9(14) . .
C356 C354 C357 C353 -80.4(16) . .
C352 C354 C357 C353 80.5(15) . .
C356 C354 C357 C352 -160.9(14) . .
C356 C354 C357 C355 -140.0(12) . .
C352 C354 C357 C355 20.9(12) . .
C356 C354 C357 C351 -22.8(13) . .
C352 C354 C357 C351 138.1(10) . .
C356 C354 C357 C35 97.6(11) . .
C352 C354 C357 C35 -101.4(9) . .
C34 C35 C36 C31 0.8(8) . .
C357 C35 C36 C31 179.0(5) . .
C32 C31 C36 C35 -0.5(8) 1_545 .
C22 C31 C36 C35 -179.2(5) . .
C46 C41 C42 C43 -0.2(8) . .
C26 C41 C42 C43 -177.4(5) 1_565 .
C41 C42 C43 C44 0.8(8) . .
C41 C42 C43 C431 179.3(6) . .
C42 C43 C431 C433 -63.9(9) . .
C44 C43 C431 C433 114.5(8) . .
C42 C43 C431 C432 176.7(7) . .
C44 C43 C431 C432 -4.9(10) . .
C42 C43 C431 C434 56.1(8) . .
C44 C43 C431 C434 -125.5(7) . .
C42 C43 C44 C45 -0.1(8) . .
C431 C43 C44 C45 -178.5(6) . .
C43 C44 C45 C46 -1.2(8) . .
C43 C44 C45 C451 175.7(5) . .
C46 C45 C451 C454 -41.5(9) . .
C44 C45 C451 C454 141.7(8) . .
C46 C45 C451 C453 -164.1(7) . .
C44 C45 C451 C453 19.1(9) . .
C46 C45 C451 C452 79.6(7) . .
C44 C45 C451 C452 -97.2(7) . .
C44 C45 C46 C41 1.7(8) . .
C451 C45 C46 C41 -175.2(5) . .
C42 C41 C46 C45 -1.1(8) . .
C26 C41 C46 C45 176.2(5) 1_565 .
C66 C61 C62 C63 -0.3(15) 2_556 .
C61 C62 C63 C64 -0.5(16) . 2_556
C63 C64 C65 C66 -3.2(19) 2_546 .
C64 C65 C66 C61 2.5(19) . 2_546
C72 C71 C73 C72 -0.8(17) 3_566 1_545
